data_1513664
loop_
_publ_author_name
'England, Jason'
'Bigelow, Jennifer O'
'Van Heuvelen, Katherine M'
'Farquhar, Erik R'
'Martinho, Marl\'ene'
'Meier, Katlyn K'
'Frisch, Jonathan R'
'M\"unck, Eckard'
'Que, Jr, Lawrence'

_publ_section_title
;
 An Ultra-Stable Oxoiron(IV) Complex and Its Blue Conjugate Base.
;
_journal_issue 3
_journal_name_full 'Chemical science (Royal Society of Chemistry : 2010)'
_journal_page_first 1204
_journal_page_last 1215
_journal_paper_doi 10.1039/C3SC52755G
_journal_volume 5
_journal_year 2014
_chemical_formula_moiety 'C17 H37 Fe N5 O, 2(C F3 O3 S)'
_chemical_formula_sum 'C19 H37 F6 Fe N5 O7 S2'
_chemical_formula_weight 681.51
_chemical_name_common 07286b
_chemical_name_systematic
; 
 ? 
;
_space_group_IT_number 14
_symmetry_cell_setting monoclinic
_symmetry_space_group_name_Hall '-P 2ybc'
_symmetry_space_group_name_H-M 'P 1 21/c 1'
_atom_sites_solution_hydrogens geom
_atom_sites_solution_primary direct
_atom_sites_solution_secondary difmap
_audit_creation_method SHELXL-97
_cell_angle_alpha 90.00
_cell_angle_beta 90.199(2)
_cell_angle_gamma 90.00
_cell_formula_units_Z 8
_cell_length_a 14.6683(14)
_cell_length_b 28.684(3)
_cell_length_c 13.8712(13)
_cell_measurement_reflns_used 3717
_cell_measurement_temperature 173(2)
_cell_measurement_theta_max 26.31
_cell_measurement_theta_min 2.87
_cell_volume 5836.2(10)
_computing_cell_refinement 'Bruker SMART'
_computing_data_collection 'Bruker SMART'
_computing_data_reduction 'Bruker SAINT'
_computing_molecular_graphics 'Bruker SHELXTL'
_computing_publication_material 'Bruker SHELXTL'
_computing_structure_refinement 'Bruker SHELXTL'
_computing_structure_solution 'Bruker SHELXTL'
_diffrn_ambient_temperature 173(2)
_diffrn_measured_fraction_theta_full 0.989
_diffrn_measured_fraction_theta_max 0.989
_diffrn_measurement_device_type 'CCD area detector'
_diffrn_measurement_method 'phi and omega scans'
_diffrn_radiation_monochromator graphite
_diffrn_radiation_source 'sealed tube'
_diffrn_radiation_type MoK\a
_diffrn_radiation_wavelength 0.71073
_diffrn_reflns_av_R_equivalents 0.0500
_diffrn_reflns_av_sigmaI/netI 0.0439
_diffrn_reflns_limit_h_max 18
_diffrn_reflns_limit_h_min -18
_diffrn_reflns_limit_k_max 36
_diffrn_reflns_limit_k_min 0
_diffrn_reflns_limit_l_max 17
_diffrn_reflns_limit_l_min 0
_diffrn_reflns_number 67258
_diffrn_reflns_theta_full 27.52
_diffrn_reflns_theta_max 27.52
_diffrn_reflns_theta_min 0.71
_exptl_absorpt_coefficient_mu 0.744
_exptl_absorpt_correction_T_max 0.9429
_exptl_absorpt_correction_T_min 0.7306
_exptl_absorpt_correction_type multi-scan
_exptl_absorpt_process_details 'SADABS (Sheldrick, 2004)'
_exptl_crystal_colour Colorless
_exptl_crystal_density_diffrn 1.551
_exptl_crystal_density_method 'not measured'
_exptl_crystal_description Plate
_exptl_crystal_F_000 2832
_exptl_crystal_size_max 0.45
_exptl_crystal_size_mid 0.40
_exptl_crystal_size_min 0.08
_refine_diff_density_max 0.667
_refine_diff_density_min -0.377
_refine_diff_density_rms 0.075
_refine_ls_extinction_method none
_refine_ls_goodness_of_fit_ref 1.019
_refine_ls_hydrogen_treatment constr
_refine_ls_matrix_type full
_refine_ls_number_parameters 732
_refine_ls_number_reflns 13275
_refine_ls_number_restraints 0
_refine_ls_restrained_S_all 1.019
_refine_ls_R_factor_all 0.0788
_refine_ls_R_factor_gt 0.0478
_refine_ls_shift/su_max 0.001
_refine_ls_shift/su_mean 0.000
_refine_ls_structure_factor_coef Fsqd
_refine_ls_weighting_details 'calc w=1/[\s^2^(Fo^2^)+(0.0308P)^2^+9.5588P] where P=(Fo^2^+2Fc^2^)/3'
_refine_ls_weighting_scheme calc
_refine_ls_wR_factor_gt 0.0984
_refine_ls_wR_factor_ref 0.1078
_reflns_number_gt 9141
_reflns_number_total 13275
_reflns_threshold_expression >2sigma(I)
_cod_data_source_file c3sc52755g.txt
_cod_data_source_block 07286b
_cod_depositor_comments
;
The following automatic conversions were performed:

'_symmetry_cell_setting' value 'Monoclinic' changed to 'monoclinic'
according to
/usr/data/users/saulius/automatic-downloads/current/RSC/lib/dictionaries/cif_core.dic
dictionary named 'cif_core.dic' version 2.4.2 from
2011-04-26.

'_exptl_absorpt_correction_type' value 'Multi-scan'
changed to 'multi-scan' according to
/usr/data/users/saulius/automatic-downloads/current/RSC/lib/dictionaries/cif_core.dic
dictionary named 'cif_core.dic' version 2.4.2 from 2011-04-26.

Automatic conversion script
Id: cif_fix_values 2281 2013-09-26 08:29:07Z andrius 

 Adding full bibliography for
 ./tmp-cod-update-bibliographies-10052/cifs/1513664.cif.
;
_cod_original_sg_symbol_H-M P2(1)/c
_cod_database_code 1513664

loop_
_symmetry_equiv_pos_as_xyz
'x, y, z'
'-x, y+1/2, -z+1/2'
'-x, -y, -z'
'x, -y-1/2, z-1/2'

loop_
_atom_site_label
_atom_site_type_symbol
_atom_site_fract_x
_atom_site_fract_y
_atom_site_fract_z
_atom_site_U_iso_or_equiv
_atom_site_adp_type
_atom_site_occupancy
_atom_site_symmetry_multiplicity
_atom_site_calc_flag
_atom_site_refinement_flags
Fe1A Fe 0.81176(3) 0.379031(16) 0.50613(3) 0.02304(11) Uani 1 1 d .
N1A N 0.67177(19) 0.35724(9) 0.4687(2) 0.0272(6) Uani 1 1 d .
C1A C 0.6211(3) 0.38805(13) 0.3989(3) 0.0369(9) Uani 1 1 d .
H1A H 0.5637 0.3722 0.3804 0.044 Uiso 1 1 calc R
H1B H 0.6044 0.4172 0.4327 0.044 Uiso 1 1 calc R
C2A C 0.6715(3) 0.40056(13) 0.3088(3) 0.0386(9) Uani 1 1 d .
H2A H 0.6290 0.4173 0.2653 0.046 Uiso 1 1 calc R
H2B H 0.6894 0.3713 0.2760 0.046 Uiso 1 1 calc R
C3A C 0.7565(3) 0.43047(12) 0.3218(3) 0.0346(8) Uani 1 1 d .
H3A H 0.7744 0.4430 0.2582 0.042 Uiso 1 1 calc R
H3B H 0.7412 0.4573 0.3637 0.042 Uiso 1 1 calc R
N2A N 0.8357(2) 0.40538(10) 0.3644(2) 0.0290(7) Uani 1 1 d .
C4A C 0.9128(3) 0.43888(13) 0.3754(3) 0.0357(9) Uani 1 1 d .
H4A H 0.8900 0.4686 0.4024 0.043 Uiso 1 1 calc R
H4B H 0.9397 0.4454 0.3114 0.043 Uiso 1 1 calc R
C5A C 0.9848(3) 0.41871(14) 0.4415(3) 0.0415(10) Uani 1 1 d .
H5A H 1.0107 0.3902 0.4120 0.050 Uiso 1 1 calc R
H5B H 1.0348 0.4416 0.4498 0.050 Uiso 1 1 calc R
N3A N 0.9463(2) 0.40714(10) 0.5363(2) 0.0352(7) Uani 1 1 d .
C6A C 0.9442(3) 0.44989(13) 0.5974(3) 0.0438(10) Uani 1 1 d .
H6A H 0.9171 0.4755 0.5590 0.053 Uiso 1 1 calc R
H6B H 1.0078 0.4588 0.6127 0.053 Uiso 1 1 calc R
C7A C 0.8922(4) 0.44604(14) 0.6909(3) 0.0530(13) Uani 1 1 d .
H7A H 0.9068 0.4737 0.7308 0.064 Uiso 1 1 calc R
H7B H 0.9149 0.4183 0.7261 0.064 Uiso 1 1 calc R
C8A C 0.7891(3) 0.44227(13) 0.6828(3) 0.0458(11) Uani 1 1 d .
H8A H 0.7623 0.4472 0.7474 0.055 Uiso 1 1 calc R
H8B H 0.7667 0.4675 0.6402 0.055 Uiso 1 1 calc R
N4A N 0.7559(2) 0.39646(10) 0.6439(2) 0.0363(7) Uani 1 1 d .
C9A C 0.6567(3) 0.39905(14) 0.6245(3) 0.0445(10) Uani 1 1 d .
H9A H 0.6427 0.4285 0.5904 0.053 Uiso 1 1 calc R
H9B H 0.6233 0.3991 0.6864 0.053 Uiso 1 1 calc R
C10A C 0.6253(3) 0.35822(14) 0.5639(3) 0.0381(9) Uani 1 1 d .
H10A H 0.6382 0.3288 0.5988 0.046 Uiso 1 1 calc R
H10B H 0.5586 0.3603 0.5538 0.046 Uiso 1 1 calc R
C11A C 0.8639(3) 0.36653(14) 0.2999(3) 0.0455(10) Uani 1 1 d .
H11A H 0.8756 0.3787 0.2351 0.068 Uiso 1 1 calc R
H11B H 0.8152 0.3432 0.2969 0.068 Uiso 1 1 calc R
H11C H 0.9196 0.3521 0.3254 0.068 Uiso 1 1 calc R
C12A C 1.0040(3) 0.37084(14) 0.5833(4) 0.0510(12) Uani 1 1 d .
H12A H 1.0667 0.3823 0.5891 0.076 Uiso 1 1 calc R
H12B H 1.0032 0.3424 0.5440 0.076 Uiso 1 1 calc R
H12C H 0.9799 0.3639 0.6475 0.076 Uiso 1 1 calc R
C13A C 0.7748(4) 0.35928(14) 0.7170(3) 0.0549(13) Uani 1 1 d .
H13A H 0.7450 0.3674 0.7779 0.082 Uiso 1 1 calc R
H13B H 0.8407 0.3567 0.7274 0.082 Uiso 1 1 calc R
H13C H 0.7510 0.3294 0.6935 0.082 Uiso 1 1 calc R
C14A C 0.6773(2) 0.30845(11) 0.4344(3) 0.0298(8) Uani 1 1 d .
H14A H 0.6851 0.3079 0.3635 0.036 Uiso 1 1 calc R
H14B H 0.6202 0.2917 0.4502 0.036 Uiso 1 1 calc R
C15A C 0.7581(2) 0.28460(11) 0.4830(2) 0.0241(7) Uani 1 1 d .
O1A O 0.81997(16) 0.30976(8) 0.51995(18) 0.0310(5) Uani 1 1 d .
N5A N 0.76362(19) 0.23907(9) 0.4856(2) 0.0271(6) Uani 1 1 d .
C16A C 0.6981(3) 0.20821(12) 0.4378(3) 0.0371(9) Uani 1 1 d .
H16A H 0.6884 0.2187 0.3713 0.056 Uiso 1 1 calc R
H16B H 0.6401 0.2089 0.4726 0.056 Uiso 1 1 calc R
H16C H 0.7220 0.1763 0.4374 0.056 Uiso 1 1 calc R
C17A C 0.8384(3) 0.21686(13) 0.5375(3) 0.0413(10) Uani 1 1 d .
H17A H 0.8874 0.2396 0.5480 0.062 Uiso 1 1 calc R
H17B H 0.8617 0.1906 0.4996 0.062 Uiso 1 1 calc R
H17C H 0.8165 0.2054 0.5999 0.062 Uiso 1 1 calc R
Fe1B Fe 0.31126(3) 0.122913(16) 0.53936(3) 0.02382(11) Uani 1 1 d .
N1B N 0.17206(19) 0.14508(9) 0.5753(2) 0.0266(6) Uani 1 1 d .
C1B C 0.1201(2) 0.11563(13) 0.6444(3) 0.0341(8) Uani 1 1 d .
H1C H 0.1019 0.0866 0.6111 0.041 Uiso 1 1 calc R
H1D H 0.0636 0.1324 0.6621 0.041 Uiso 1 1 calc R
C2B C 0.1703(2) 0.10259(13) 0.7366(3) 0.0325(8) Uani 1 1 d .
H2C H 0.1889 0.1317 0.7695 0.039 Uiso 1 1 calc R
H2D H 0.1270 0.0863 0.7795 0.039 Uiso 1 1 calc R
C3B C 0.2540(2) 0.07216(12) 0.7252(3) 0.0294(8) Uani 1 1 d .
H3C H 0.2716 0.0599 0.7893 0.035 Uiso 1 1 calc R
H3D H 0.2379 0.0452 0.6841 0.035 Uiso 1 1 calc R
N2B N 0.33457(19) 0.09615(9) 0.6822(2) 0.0257(6) Uani 1 1 d .
C4B C 0.4103(2) 0.06200(13) 0.6709(3) 0.0306(8) Uani 1 1 d .
H4C H 0.3863 0.0327 0.6430 0.037 Uiso 1 1 calc R
H4D H 0.4369 0.0548 0.7349 0.037 Uiso 1 1 calc R
C5B C 0.4834(2) 0.08152(13) 0.6060(3) 0.0332(8) Uani 1 1 d .
H5C H 0.5104 0.1096 0.6361 0.040 Uiso 1 1 calc R
H5D H 0.5324 0.0581 0.5978 0.040 Uiso 1 1 calc R
N3B N 0.4444(2) 0.09395(9) 0.5096(2) 0.0274(6) Uani 1 1 d .
C6B C 0.4418(3) 0.05125(12) 0.4488(3) 0.0363(9) Uani 1 1 d .
H6C H 0.4144 0.0257 0.4871 0.044 Uiso 1 1 calc R
H6D H 0.5053 0.0421 0.4341 0.044 Uiso 1 1 calc R
C7B C 0.3893(3) 0.05537(14) 0.3540(3) 0.0447(11) Uani 1 1 d .
H7C H 0.4123 0.0829 0.3187 0.054 Uiso 1 1 calc R
H7D H 0.4028 0.0275 0.3143 0.054 Uiso 1 1 calc R
C8B C 0.2867(3) 0.05978(13) 0.3636(3) 0.0409(10) Uani 1 1 d .
H8C H 0.2585 0.0543 0.2997 0.049 Uiso 1 1 calc R
H8D H 0.2647 0.0351 0.4077 0.049 Uiso 1 1 calc R
N4B N 0.2553(2) 0.10591(10) 0.4006(2) 0.0304(7) Uani 1 1 d .
C9B C 0.1553(3) 0.10362(13) 0.4194(3) 0.0359(9) Uani 1 1 d .
H9C H 0.1410 0.0743 0.4537 0.043 Uiso 1 1 calc R
H9D H 0.1218 0.1035 0.3574 0.043 Uiso 1 1 calc R
C10B C 0.1246(3) 0.14471(13) 0.4795(3) 0.0346(9) Uani 1 1 d .
H10C H 0.1380 0.1740 0.4448 0.042 Uiso 1 1 calc R
H10D H 0.0579 0.1429 0.4895 0.042 Uiso 1 1 calc R
C11B C 0.3642(3) 0.13462(13) 0.7477(3) 0.0364(9) Uani 1 1 d .
H11D H 0.3752 0.1221 0.8125 0.055 Uiso 1 1 calc R
H11E H 0.3165 0.1585 0.7506 0.055 Uiso 1 1 calc R
H11F H 0.4205 0.1486 0.7231 0.055 Uiso 1 1 calc R
C12B C 0.5038(3) 0.12985(13) 0.4647(3) 0.0419(10) Uani 1 1 d .
H12D H 0.5654 0.1173 0.4568 0.063 Uiso 1 1 calc R
H12E H 0.5061 0.1575 0.5062 0.063 Uiso 1 1 calc R
H12F H 0.4790 0.1385 0.4015 0.063 Uiso 1 1 calc R
C13B C 0.2731(3) 0.14195(13) 0.3259(3) 0.0426(10) Uani 1 1 d .
H13D H 0.2446 0.1325 0.2650 0.064 Uiso 1 1 calc R
H13E H 0.3390 0.1453 0.3168 0.064 Uiso 1 1 calc R
H13F H 0.2474 0.1718 0.3469 0.064 Uiso 1 1 calc R
C14B C 0.1787(2) 0.19421(11) 0.6094(3) 0.0301(8) Uani 1 1 d .
H14C H 0.1879 0.1949 0.6801 0.036 Uiso 1 1 calc R
H14D H 0.1216 0.2111 0.5941 0.036 Uiso 1 1 calc R
C15B C 0.2590(2) 0.21756(11) 0.5592(2) 0.0265(7) Uani 1 1 d .
O1B O 0.32032(17) 0.19217(8) 0.52321(18) 0.0318(6) Uani 1 1 d .
N5B N 0.26472(19) 0.26310(10) 0.5544(2) 0.0274(6) Uani 1 1 d .
C16B C 0.1998(3) 0.29488(12) 0.6007(3) 0.0363(9) Uani 1 1 d .
H16D H 0.1968 0.2879 0.6698 0.054 Uiso 1 1 calc R
H16E H 0.1393 0.2908 0.5716 0.054 Uiso 1 1 calc R
H16F H 0.2200 0.3271 0.5915 0.054 Uiso 1 1 calc R
C17B C 0.3381(3) 0.28458(13) 0.4995(3) 0.0396(10) Uani 1 1 d .
H17D H 0.3961 0.2698 0.5166 0.059 Uiso 1 1 calc R
H17E H 0.3410 0.3179 0.5146 0.059 Uiso 1 1 calc R
H17F H 0.3264 0.2805 0.4304 0.059 Uiso 1 1 calc R
S1 S 0.25529(7) 0.44044(4) 0.53252(7) 0.0370(2) Uani 1 1 d .
O1 O 0.2336(3) 0.48390(12) 0.4907(3) 0.0753(11) Uani 1 1 d .
O2 O 0.2473(3) 0.40118(12) 0.4694(2) 0.0682(10) Uani 1 1 d .
O3 O 0.2181(2) 0.43487(14) 0.6262(2) 0.0714(11) Uani 1 1 d .
C1 C 0.3756(3) 0.4449(2) 0.5541(4) 0.0646(14) Uani 1 1 d .
F1 F 0.4065(3) 0.40703(14) 0.6012(3) 0.1182(16) Uani 1 1 d .
F2 F 0.3968(2) 0.48060(12) 0.6123(3) 0.0837(10) Uani 1 1 d .
F3 F 0.4219(2) 0.44881(19) 0.4749(3) 0.1322(18) Uani 1 1 d .
S2 S 0.57066(6) 0.23463(3) 0.68035(7) 0.0308(2) Uani 1 1 d .
O4 O 0.56006(19) 0.18736(9) 0.7125(2) 0.0474(7) Uani 1 1 d .
O5 O 0.5432(2) 0.24378(11) 0.5827(2) 0.0491(8) Uani 1 1 d .
O6 O 0.65484(19) 0.25622(10) 0.7093(2) 0.0476(7) Uani 1 1 d .
C2 C 0.4850(3) 0.26661(14) 0.7492(3) 0.0365(9) Uani 1 1 d .
F4 F 0.4880(2) 0.31196(9) 0.7302(2) 0.0683(8) Uani 1 1 d .
F5 F 0.49760(18) 0.26179(11) 0.84376(17) 0.0598(7) Uani 1 1 d .
F6 F 0.40101(16) 0.25166(9) 0.72964(18) 0.0526(6) Uani 1 1 d .
S3 S 0.75793(7) 0.05378(3) 0.48888(7) 0.0354(2) Uani 1 1 d .
O7 O 0.7167(2) 0.05521(11) 0.5809(2) 0.0501(8) Uani 1 1 d .
O8 O 0.7503(3) 0.00963(12) 0.4407(2) 0.0696(10) Uani 1 1 d .
O9 O 0.7429(3) 0.09298(13) 0.4278(3) 0.0794(12) Uani 1 1 d .
C3 C 0.8782(3) 0.05679(18) 0.5153(4) 0.0572(13) Uani 1 1 d .
F7 F 0.9281(2) 0.05416(16) 0.4358(3) 0.1072(13) Uani 1 1 d .
F8 F 0.8995(3) 0.09682(14) 0.5580(3) 0.1026(13) Uani 1 1 d .
F9 F 0.9042(2) 0.02365(14) 0.5756(3) 0.0991(12) Uani 1 1 d .
S4 S 0.06857(6) 0.26597(3) 0.35929(7) 0.02953(19) Uani 1 1 d .
O10 O 0.0563(2) 0.31275(9) 0.3254(2) 0.0476(7) Uani 1 1 d .
O11 O 0.0429(2) 0.25766(10) 0.45698(19) 0.0459(7) Uani 1 1 d .
O12 O 0.15289(18) 0.24476(10) 0.3314(2) 0.0448(7) Uani 1 1 d .
C4 C -0.0164(3) 0.23342(14) 0.2910(3) 0.0362(9) Uani 1 1 d .
F10 F -0.0139(2) 0.18798(8) 0.3137(2) 0.0662(8) Uani 1 1 d .
F11 F -0.00387(18) 0.23634(10) 0.19692(17) 0.0577(7) Uani 1 1 d .
F12 F -0.10091(16) 0.24813(10) 0.30923(18) 0.0528(6) Uani 1 1 d .

loop_
_atom_site_aniso_label
_atom_site_aniso_U_11
_atom_site_aniso_U_22
_atom_site_aniso_U_33
_atom_site_aniso_U_23
_atom_site_aniso_U_13
_atom_site_aniso_U_12
Fe1A 0.0262(2) 0.0190(2) 0.0238(2) 0.00212(19) -0.00177(19) -0.0015(2)
N1A 0.0258(16) 0.0198(13) 0.0360(17) 0.0026(12) -0.0014(12) -0.0002(12)
C1A 0.0252(19) 0.033(2) 0.052(3) 0.0008(17) -0.0099(17) 0.0049(16)
C2A 0.046(2) 0.0311(19) 0.038(2) 0.0055(17) -0.0207(18) 0.0012(17)
C3A 0.043(2) 0.0279(19) 0.032(2) 0.0064(15) -0.0070(17) -0.0019(16)
N2A 0.0325(16) 0.0236(15) 0.0308(16) 0.0016(12) 0.0044(13) 0.0021(12)
C4A 0.034(2) 0.0292(19) 0.044(2) 0.0107(16) 0.0090(17) -0.0036(16)
C5A 0.028(2) 0.029(2) 0.068(3) 0.0088(19) 0.0009(19) -0.0062(16)
N3A 0.0331(17) 0.0216(15) 0.051(2) 0.0045(14) -0.0110(15) -0.0014(13)
C6A 0.053(3) 0.0206(18) 0.058(3) -0.0005(17) -0.022(2) -0.0086(18)
C7A 0.095(4) 0.023(2) 0.041(3) -0.0032(17) -0.029(2) -0.007(2)
C8A 0.086(3) 0.0247(19) 0.027(2) -0.0048(15) 0.002(2) 0.000(2)
N4A 0.063(2) 0.0208(15) 0.0252(16) 0.0013(12) 0.0008(15) -0.0004(15)
C9A 0.053(3) 0.038(2) 0.043(2) -0.0026(18) 0.023(2) 0.0054(19)
C10A 0.033(2) 0.036(2) 0.045(2) 0.0049(18) 0.0133(17) 0.0011(17)
C11A 0.054(3) 0.041(2) 0.042(2) -0.0075(18) 0.016(2) 0.001(2)
C12A 0.044(2) 0.028(2) 0.081(3) 0.010(2) -0.023(2) -0.0024(18)
C13A 0.106(4) 0.029(2) 0.029(2) 0.0079(17) -0.001(2) -0.011(2)
C14A 0.0294(19) 0.0226(17) 0.037(2) 0.0001(14) -0.0058(15) -0.0016(15)
C15A 0.0271(17) 0.0224(16) 0.0229(17) -0.0012(13) 0.0016(14) 0.0000(14)
O1A 0.0286(13) 0.0197(11) 0.0448(15) 0.0016(10) -0.0072(11) 0.0002(10)
N5A 0.0286(15) 0.0207(14) 0.0320(16) -0.0014(12) 0.0006(12) -0.0014(12)
C16A 0.042(2) 0.0219(17) 0.048(2) -0.0063(16) -0.0025(18) -0.0059(16)
C17A 0.038(2) 0.0251(19) 0.061(3) 0.0093(18) -0.0107(19) 0.0042(16)
Fe1B 0.0265(2) 0.0199(2) 0.0250(3) 0.00173(19) -0.0004(2) 0.0016(2)
N1B 0.0269(15) 0.0248(14) 0.0282(15) 0.0042(12) -0.0028(12) -0.0015(12)
C1B 0.0290(19) 0.0300(19) 0.043(2) 0.0062(16) 0.0034(16) -0.0061(16)
C2B 0.036(2) 0.0329(19) 0.0288(19) 0.0032(15) 0.0105(15) -0.0048(16)
C3B 0.037(2) 0.0233(17) 0.0283(18) 0.0005(14) 0.0028(15) -0.0054(15)
N2B 0.0299(15) 0.0208(14) 0.0264(15) 0.0005(11) -0.0016(12) -0.0024(12)
C4B 0.0314(19) 0.0313(19) 0.0292(19) 0.0046(15) -0.0039(15) 0.0017(15)
C5B 0.031(2) 0.0295(19) 0.039(2) 0.0033(16) -0.0032(16) 0.0038(16)
N3B 0.0326(16) 0.0157(13) 0.0340(17) 0.0009(11) 0.0058(13) 0.0051(12)
C6B 0.048(2) 0.0256(18) 0.035(2) 0.0009(15) 0.0077(17) 0.0091(17)
C7B 0.073(3) 0.033(2) 0.028(2) -0.0018(17) 0.004(2) 0.019(2)
C8B 0.063(3) 0.0279(19) 0.031(2) -0.0044(16) -0.0132(19) 0.0068(19)
N4B 0.0450(18) 0.0207(14) 0.0255(15) 0.0044(12) -0.0044(13) 0.0047(13)
C9B 0.043(2) 0.0315(19) 0.033(2) 0.0022(16) -0.0152(17) -0.0049(17)
C10B 0.031(2) 0.033(2) 0.040(2) 0.0038(16) -0.0094(16) 0.0021(16)
C11B 0.042(2) 0.032(2) 0.035(2) -0.0044(16) -0.0041(17) -0.0090(17)
C12B 0.039(2) 0.028(2) 0.058(3) 0.0072(18) 0.0167(19) 0.0020(17)
C13B 0.066(3) 0.031(2) 0.031(2) 0.0069(16) 0.0033(19) 0.0088(19)
C14B 0.0300(19) 0.0250(17) 0.035(2) 0.0002(14) 0.0028(15) 0.0026(15)
C15B 0.0281(18) 0.0234(17) 0.0280(18) 0.0000(14) -0.0021(14) 0.0011(14)
O1B 0.0302(14) 0.0222(12) 0.0431(15) 0.0019(11) 0.0071(11) 0.0028(11)
N5B 0.0265(15) 0.0251(15) 0.0306(16) 0.0029(12) 0.0004(12) -0.0005(12)
C16B 0.041(2) 0.0257(18) 0.043(2) -0.0081(16) 0.0016(18) 0.0031(17)
C17B 0.041(2) 0.0246(19) 0.053(3) 0.0052(17) 0.0119(19) -0.0006(16)
S1 0.0420(6) 0.0407(5) 0.0284(5) 0.0042(4) -0.0011(4) 0.0049(4)
O1 0.089(3) 0.058(2) 0.078(3) 0.0204(19) -0.015(2) 0.028(2)
O2 0.089(3) 0.062(2) 0.053(2) -0.0181(17) -0.0122(19) -0.0056(19)
O3 0.072(2) 0.111(3) 0.0314(17) 0.0046(18) 0.0031(16) -0.026(2)
C1 0.041(3) 0.074(4) 0.079(4) -0.016(3) -0.002(3) 0.017(3)
F1 0.104(3) 0.108(3) 0.143(4) -0.022(3) -0.051(3) 0.070(2)
F2 0.0573(19) 0.086(2) 0.108(3) -0.028(2) -0.0119(18) -0.0133(17)
F3 0.060(2) 0.214(5) 0.123(3) -0.059(3) 0.049(2) -0.024(3)
S2 0.0331(5) 0.0265(4) 0.0328(5) 0.0001(4) 0.0015(4) -0.0033(4)
O4 0.0427(17) 0.0303(15) 0.069(2) 0.0088(14) -0.0020(15) -0.0011(12)
O5 0.0539(19) 0.0589(19) 0.0345(16) -0.0014(14) -0.0008(13) 0.0108(15)
O6 0.0365(16) 0.0511(18) 0.0554(19) -0.0053(14) 0.0047(13) -0.0144(13)
C2 0.041(2) 0.036(2) 0.032(2) -0.0012(16) 0.0012(17) -0.0048(18)
F4 0.090(2) 0.0326(14) 0.083(2) -0.0065(13) 0.0333(17) 0.0058(14)
F5 0.0529(16) 0.096(2) 0.0306(13) -0.0045(13) 0.0040(11) 0.0000(15)
F6 0.0326(13) 0.0675(17) 0.0576(16) -0.0047(13) -0.0026(11) 0.0016(12)
S3 0.0433(6) 0.0362(5) 0.0266(5) 0.0019(4) 0.0004(4) 0.0000(4)
O7 0.0500(18) 0.062(2) 0.0380(16) -0.0022(14) 0.0094(13) 0.0057(15)
O8 0.090(3) 0.066(2) 0.054(2) -0.0233(17) 0.0025(19) -0.028(2)
O9 0.104(3) 0.071(2) 0.063(2) 0.0334(19) 0.007(2) 0.024(2)
C3 0.050(3) 0.059(3) 0.062(3) -0.010(3) 0.012(2) -0.004(2)
F7 0.063(2) 0.166(4) 0.093(3) -0.019(3) 0.038(2) -0.004(2)
F8 0.097(3) 0.106(3) 0.105(3) -0.031(2) -0.001(2) -0.057(2)
F9 0.067(2) 0.114(3) 0.116(3) 0.020(2) -0.024(2) 0.025(2)
S4 0.0297(5) 0.0264(4) 0.0325(5) -0.0014(4) -0.0003(4) 0.0023(4)
O10 0.0448(17) 0.0267(14) 0.071(2) 0.0112(14) 0.0051(15) 0.0021(12)
O11 0.0517(18) 0.0555(18) 0.0306(15) -0.0033(13) -0.0018(13) -0.0074(14)
O12 0.0333(15) 0.0476(17) 0.0533(18) -0.0043(14) -0.0021(13) 0.0120(13)
C4 0.040(2) 0.037(2) 0.032(2) -0.0008(16) -0.0062(16) 0.0000(17)
F10 0.091(2) 0.0328(14) 0.0744(19) -0.0042(13) -0.0294(16) -0.0123(14)
F11 0.0527(15) 0.090(2) 0.0304(13) -0.0063(13) -0.0073(11) -0.0005(14)
F12 0.0321(13) 0.0722(18) 0.0541(15) -0.0040(13) 0.0009(11) -0.0056(12)

loop_
_atom_type_symbol
_atom_type_description
_atom_type_scat_dispersion_real
_atom_type_scat_dispersion_imag
_atom_type_scat_source
C C 0.0033 0.0016 'International Tables Vol C Tables 4.2.6.8 and 6.1.1.4'
H H 0.0000 0.0000 'International Tables Vol C Tables 4.2.6.8 and 6.1.1.4'
N N 0.0061 0.0033 'International Tables Vol C Tables 4.2.6.8 and 6.1.1.4'
O O 0.0106 0.0060 'International Tables Vol C Tables 4.2.6.8 and 6.1.1.4'
F F 0.0171 0.0103 'International Tables Vol C Tables 4.2.6.8 and 6.1.1.4'
S S 0.1246 0.1234 'International Tables Vol C Tables 4.2.6.8 and 6.1.1.4'
Fe Fe 0.3463 0.8444 'International Tables Vol C Tables 4.2.6.8 and 6.1.1.4'

loop_
_geom_angle_atom_site_label_1
_geom_angle_atom_site_label_2
_geom_angle_atom_site_label_3
_geom_angle
O1A Fe1A N2A 115.44(11)
O1A Fe1A N4A 99.76(11)
N2A Fe1A N4A 143.46(11)
O1A Fe1A N3A 107.22(11)
N2A Fe1A N3A 83.92(12)
N4A Fe1A N3A 95.23(13)
O1A Fe1A N1A 78.28(10)
N2A Fe1A N1A 92.24(11)
N4A Fe1A N1A 85.29(12)
N3A Fe1A N1A 174.26(11)
C14A N1A C10A 109.2(3)
C14A N1A C1A 112.1(3)
C10A N1A C1A 109.4(3)
C14A N1A Fe1A 107.0(2)
C10A N1A Fe1A 102.4(2)
C1A N1A Fe1A 116.3(2)
C2A C1A N1A 115.6(3)
C2A C1A H1A 108.4
N1A C1A H1A 108.4
C2A C1A H1B 108.4
N1A C1A H1B 108.4
H1A C1A H1B 107.4
C1A C2A C3A 116.2(3)
C1A C2A H2A 108.2
C3A C2A H2A 108.2
C1A C2A H2B 108.2
C3A C2A H2B 108.2
H2A C2A H2B 107.4
N2A C3A C2A 114.3(3)
N2A C3A H3A 108.7
C2A C3A H3A 108.7
N2A C3A H3B 108.7
C2A C3A H3B 108.7
H3A C3A H3B 107.6
C3A N2A C11A 110.0(3)
C3A N2A C4A 108.7(3)
C11A N2A C4A 109.3(3)
C3A N2A Fe1A 114.0(2)
C11A N2A Fe1A 109.6(2)
C4A N2A Fe1A 105.1(2)
N2A C4A C5A 110.1(3)
N2A C4A H4A 109.6
C5A C4A H4A 109.6
N2A C4A H4B 109.6
C5A C4A H4B 109.6
H4A C4A H4B 108.2
N3A C5A C4A 111.0(3)
N3A C5A H5A 109.4
C4A C5A H5A 109.4
N3A C5A H5B 109.4
C4A C5A H5B 109.4
H5A C5A H5B 108.0
C5A N3A C12A 109.2(3)
C5A N3A C6A 109.4(3)
C12A N3A C6A 109.8(3)
C5A N3A Fe1A 105.3(2)
C12A N3A Fe1A 109.8(2)
C6A N3A Fe1A 113.2(2)
N3A C6A C7A 116.1(3)
N3A C6A H6A 108.3
C7A C6A H6A 108.3
N3A C6A H6B 108.3
C7A C6A H6B 108.3
H6A C6A H6B 107.4
C6A C7A C8A 116.5(3)
C6A C7A H7A 108.2
C8A C7A H7A 108.2
C6A C7A H7B 108.2
C8A C7A H7B 108.2
H7A C7A H7B 107.3
N4A C8A C7A 114.2(3)
N4A C8A H8A 108.7
C7A C8A H8A 108.7
N4A C8A H8B 108.7
C7A C8A H8B 108.7
H8A C8A H8B 107.6
C9A N4A C13A 109.8(3)
C9A N4A C8A 109.8(3)
C13A N4A C8A 108.8(3)
C9A N4A Fe1A 103.2(2)
C13A N4A Fe1A 111.6(2)
C8A N4A Fe1A 113.6(2)
N4A C9A C10A 111.1(3)
N4A C9A H9A 109.4
C10A C9A H9A 109.4
N4A C9A H9B 109.4
C10A C9A H9B 109.4
H9A C9A H9B 108.0
N1A C10A C9A 111.6(3)
N1A C10A H10A 109.3
C9A C10A H10A 109.3
N1A C10A H10B 109.3
C9A C10A H10B 109.3
H10A C10A H10B 108.0
N2A C11A H11A 109.5
N2A C11A H11B 109.5
H11A C11A H11B 109.5
N2A C11A H11C 109.5
H11A C11A H11C 109.5
H11B C11A H11C 109.5
N3A C12A H12A 109.5
N3A C12A H12B 109.5
H12A C12A H12B 109.5
N3A C12A H12C 109.5
H12A C12A H12C 109.5
H12B C12A H12C 109.5
N4A C13A H13A 109.5
N4A C13A H13B 109.5
H13A C13A H13B 109.5
N4A C13A H13C 109.5
H13A C13A H13C 109.5
H13B C13A H13C 109.5
N1A C14A C15A 109.0(3)
N1A C14A H14A 109.9
C15A C14A H14A 109.9
N1A C14A H14B 109.9
C15A C14A H14B 109.9
H14A C14A H14B 108.3
O1A C15A N5A 120.8(3)
O1A C15A C14A 118.6(3)
N5A C15A C14A 120.6(3)
C15A O1A Fe1A 119.0(2)
C15A N5A C17A 119.8(3)
C15A N5A C16A 123.4(3)
C17A N5A C16A 116.9(3)
N5A C16A H16A 109.5
N5A C16A H16B 109.5
H16A C16A H16B 109.5
N5A C16A H16C 109.5
H16A C16A H16C 109.5
H16B C16A H16C 109.5
N5A C17A H17A 109.5
N5A C17A H17B 109.5
H17A C17A H17B 109.5
N5A C17A H17C 109.5
H17A C17A H17C 109.5
H17B C17A H17C 109.5
O1B Fe1B N4B 98.65(11)
O1B Fe1B N2B 116.51(11)
N4B Fe1B N2B 143.53(11)
O1B Fe1B N3B 107.41(10)
N4B Fe1B N3B 94.82(11)
N2B Fe1B N3B 84.16(11)
O1B Fe1B N1B 78.50(10)
N4B Fe1B N1B 85.22(11)
N2B Fe1B N1B 92.23(11)
N3B Fe1B N1B 173.99(10)
C1B N1B C14B 111.4(3)
C1B N1B C10B 109.2(3)
C14B N1B C10B 108.5(3)
C1B N1B Fe1B 117.4(2)
C14B N1B Fe1B 106.6(2)
C10B N1B Fe1B 103.1(2)
N1B C1B C2B 115.7(3)
N1B C1B H1C 108.4
C2B C1B H1C 108.4
N1B C1B H1D 108.4
C2B C1B H1D 108.4
H1C C1B H1D 107.4
C3B C2B C1B 116.4(3)
C3B C2B H2C 108.2
C1B C2B H2C 108.2
C3B C2B H2D 108.2
C1B C2B H2D 108.2
H2C C2B H2D 107.3
N2B C3B C2B 114.8(3)
N2B C3B H3C 108.6
C2B C3B H3C 108.6
N2B C3B H3D 108.6
C2B C3B H3D 108.6
H3C C3B H3D 107.6
C4B N2B C3B 109.3(3)
C4B N2B C11B 109.5(3)
C3B N2B C11B 109.1(3)
C4B N2B Fe1B 104.7(2)
C3B N2B Fe1B 114.1(2)
C11B N2B Fe1B 110.0(2)
N2B C4B C5B 110.5(3)
N2B C4B H4C 109.6
C5B C4B H4C 109.6
N2B C4B H4D 109.6
C5B C4B H4D 109.6
H4C C4B H4D 108.1
N3B C5B C4B 110.6(3)
N3B C5B H5C 109.5
C4B C5B H5C 109.5
N3B C5B H5D 109.5
C4B C5B H5D 109.5
H5C C5B H5D 108.1
C6B N3B C12B 110.3(3)
C6B N3B C5B 108.6(3)
C12B N3B C5B 108.5(3)
C6B N3B Fe1B 113.8(2)
C12B N3B Fe1B 110.2(2)
C5B N3B Fe1B 105.3(2)
N3B C6B C7B 115.9(3)
N3B C6B H6C 108.3
C7B C6B H6C 108.3
N3B C6B H6D 108.3
C7B C6B H6D 108.3
H6C C6B H6D 107.4
C8B C7B C6B 115.4(3)
C8B C7B H7C 108.4
C6B C7B H7C 108.4
C8B C7B H7D 108.4
C6B C7B H7D 108.4
H7C C7B H7D 107.5
N4B C8B C7B 114.3(3)
N4B C8B H8C 108.7
C7B C8B H8C 108.7
N4B C8B H8D 108.7
C7B C8B H8D 108.7
H8C C8B H8D 107.6
C13B N4B C9B 109.1(3)
C13B N4B C8B 108.8(3)
C9B N4B C8B 109.0(3)
C13B N4B Fe1B 113.5(2)
C9B N4B Fe1B 103.0(2)
C8B N4B Fe1B 113.1(2)
N4B C9B C10B 111.0(3)
N4B C9B H9C 109.4
C10B C9B H9C 109.4
N4B C9B H9D 109.4
C10B C9B H9D 109.4
H9C C9B H9D 108.0
N1B C10B C9B 110.8(3)
N1B C10B H10C 109.5
C9B C10B H10C 109.5
N1B C10B H10D 109.5
C9B C10B H10D 109.5
H10C C10B H10D 108.1
N2B C11B H11D 109.5
N2B C11B H11E 109.5
H11D C11B H11E 109.5
N2B C11B H11F 109.5
H11D C11B H11F 109.5
H11E C11B H11F 109.5
N3B C12B H12D 109.5
N3B C12B H12E 109.5
H12D C12B H12E 109.5
N3B C12B H12F 109.5
H12D C12B H12F 109.5
H12E C12B H12F 109.5
N4B C13B H13D 109.5
N4B C13B H13E 109.5
H13D C13B H13E 109.5
N4B C13B H13F 109.5
H13D C13B H13F 109.5
H13E C13B H13F 109.5
N1B C14B C15B 108.7(3)
N1B C14B H14C 110.0
C15B C14B H14C 110.0
N1B C14B H14D 110.0
C15B C14B H14D 110.0
H14C C14B H14D 108.3
O1B C15B N5B 120.6(3)
O1B C15B C14B 118.7(3)
N5B C15B C14B 120.7(3)
C15B O1B Fe1B 118.7(2)
C15B N5B C17B 119.7(3)
C15B N5B C16B 123.7(3)
C17B N5B C16B 116.6(3)
N5B C16B H16D 109.5
N5B C16B H16E 109.5
H16D C16B H16E 109.5
N5B C16B H16F 109.5
H16D C16B H16F 109.5
H16E C16B H16F 109.5
N5B C17B H17D 109.5
N5B C17B H17E 109.5
H17D C17B H17E 109.5
N5B C17B H17F 109.5
H17D C17B H17F 109.5
H17E C17B H17F 109.5
O1 S1 O3 112.9(2)
O1 S1 O2 115.2(2)
O3 S1 O2 116.2(2)
O1 S1 C1 103.1(3)
O3 S1 C1 103.7(2)
O2 S1 C1 103.7(2)
F3 C1 F2 108.8(5)
F3 C1 F1 107.7(5)
F2 C1 F1 104.4(5)
F3 C1 S1 112.5(4)
F2 C1 S1 112.3(3)
F1 C1 S1 110.7(4)
O5 S2 O4 115.79(19)
O5 S2 O6 114.96(19)
O4 S2 O6 114.46(18)
O5 S2 C2 102.16(18)
O4 S2 C2 103.67(18)
O6 S2 C2 103.26(18)
F4 C2 F5 107.1(3)
F4 C2 F6 107.8(3)
F5 C2 F6 107.0(3)
F4 C2 S2 111.4(3)
F5 C2 S2 111.7(3)
F6 C2 S2 111.6(3)
O7 S3 O9 116.6(2)
O7 S3 O8 114.3(2)
O9 S3 O8 114.1(2)
O7 S3 C3 103.7(2)
O9 S3 C3 103.5(3)
O8 S3 C3 102.2(2)
F9 C3 F7 109.0(5)
F9 C3 F8 105.8(5)
F7 C3 F8 106.8(4)
F9 C3 S3 112.0(4)
F7 C3 S3 111.8(4)
F8 C3 S3 111.2(4)
O11 S4 O12 114.63(18)
O11 S4 O10 115.75(18)
O12 S4 O10 114.61(18)
O11 S4 C4 103.03(18)
O12 S4 C4 103.41(18)
O10 S4 C4 102.95(18)
F11 C4 F12 107.4(3)
F11 C4 F10 106.8(3)
F12 C4 F10 106.7(3)
F11 C4 S4 112.6(3)
F12 C4 S4 112.0(3)
F10 C4 S4 111.0(3)

loop_
_geom_bond_atom_site_label_1
_geom_bond_atom_site_label_2
_geom_bond_distance
Fe1A O1A 2.000(2)
Fe1A N2A 2.137(3)
Fe1A N4A 2.141(3)
Fe1A N3A 2.171(3)
Fe1A N1A 2.207(3)
N1A C14A 1.480(4)
N1A C10A 1.488(5)
N1A C1A 1.505(4)
C1A C2A 1.499(6)
C1A H1A 0.9900
C1A H1B 0.9900
C2A C3A 1.523(5)
C2A H2A 0.9900
C2A H2B 0.9900
C3A N2A 1.488(5)
C3A H3A 0.9900
C3A H3B 0.9900
N2A C11A 1.488(5)
N2A C4A 1.491(5)
C4A C5A 1.512(5)
C4A H4A 0.9900
C4A H4B 0.9900
C5A N3A 1.471(5)
C5A H5A 0.9900
C5A H5B 0.9900
N3A C12A 1.490(5)
N3A C6A 1.491(5)
C6A C7A 1.511(7)
C6A H6A 0.9900
C6A H6B 0.9900
C7A C8A 1.520(7)
C7A H7A 0.9900
C7A H7B 0.9900
C8A N4A 1.500(5)
C8A H8A 0.9900
C8A H8B 0.9900
N4A C9A 1.480(5)
N4A C13A 1.496(5)
C9A C10A 1.513(6)
C9A H9A 0.9900
C9A H9B 0.9900
C10A H10A 0.9900
C10A H10B 0.9900
C11A H11A 0.9800
C11A H11B 0.9800
C11A H11C 0.9800
C12A H12A 0.9800
C12A H12B 0.9800
C12A H12C 0.9800
C13A H13A 0.9800
C13A H13B 0.9800
C13A H13C 0.9800
C14A C15A 1.524(5)
C14A H14A 0.9900
C14A H14B 0.9900
C15A O1A 1.267(4)
C15A N5A 1.309(4)
N5A C17A 1.457(5)
N5A C16A 1.464(4)
C16A H16A 0.9800
C16A H16B 0.9800
C16A H16C 0.9800
C17A H17A 0.9800
C17A H17B 0.9800
C17A H17C 0.9800
Fe1B O1B 2.004(2)
Fe1B N4B 2.146(3)
Fe1B N2B 2.151(3)
Fe1B N3B 2.163(3)
Fe1B N1B 2.198(3)
N1B C1B 1.489(4)
N1B C14B 1.489(4)
N1B C10B 1.498(4)
C1B C2B 1.520(5)
C1B H1C 0.9900
C1B H1D 0.9900
C2B C3B 1.516(5)
C2B H2C 0.9900
C2B H2D 0.9900
C3B N2B 1.493(4)
C3B H3C 0.9900
C3B H3D 0.9900
N2B C4B 1.490(4)
N2B C11B 1.493(4)
C4B C5B 1.509(5)
C4B H4C 0.9900
C4B H4D 0.9900
C5B N3B 1.496(5)
C5B H5C 0.9900
C5B H5D 0.9900
N3B C6B 1.487(4)
N3B C12B 1.487(5)
C6B C7B 1.527(6)
C6B H6C 0.9900
C6B H6D 0.9900
C7B C8B 1.517(6)
C7B H7C 0.9900
C7B H7D 0.9900
C8B N4B 1.492(5)
C8B H8C 0.9900
C8B H8D 0.9900
N4B C13B 1.487(4)
N4B C9B 1.492(5)
C9B C10B 1.513(5)
C9B H9C 0.9900
C9B H9D 0.9900
C10B H10C 0.9900
C10B H10D 0.9900
C11B H11D 0.9800
C11B H11E 0.9800
C11B H11F 0.9800
C12B H12D 0.9800
C12B H12E 0.9800
C12B H12F 0.9800
C13B H13D 0.9800
C13B H13E 0.9800
C13B H13F 0.9800
C14B C15B 1.525(5)
C14B H14C 0.9900
C14B H14D 0.9900
C15B O1B 1.262(4)
C15B N5B 1.311(4)
N5B C17B 1.457(4)
N5B C16B 1.468(4)
C16B H16D 0.9800
C16B H16E 0.9800
C16B H16F 0.9800
C17B H17D 0.9800
C17B H17E 0.9800
C17B H17F 0.9800
S1 O1 1.411(3)
S1 O3 1.420(3)
S1 O2 1.431(3)
S1 C1 1.794(5)
C1 F3 1.298(6)
C1 F2 1.340(6)
C1 F1 1.345(6)
S2 O5 1.436(3)
S2 O4 1.436(3)
S2 O6 1.437(3)
S2 C2 1.828(4)
C2 F4 1.328(5)
C2 F5 1.331(4)
C2 F6 1.332(4)
S3 O7 1.415(3)
S3 O9 1.425(3)
S3 O8 1.436(3)
S3 C3 1.802(5)
C3 F9 1.322(6)
C3 F7 1.328(6)
C3 F8 1.329(6)
S4 O11 1.428(3)
S4 O12 1.433(3)
S4 O10 1.433(3)
S4 C4 1.821(4)
C4 F11 1.321(4)
C4 F12 1.334(4)
C4 F10 1.341(4)

loop_
_geom_torsion_atom_site_label_1
_geom_torsion_atom_site_label_2
_geom_torsion_atom_site_label_3
_geom_torsion_atom_site_label_4
_geom_torsion
O1A Fe1A N1A C14A -24.5(2)
N2A Fe1A N1A C14A 91.1(2)
N4A Fe1A N1A C14A -125.5(2)
N3A Fe1A N1A C14A 139.1(12)
O1A Fe1A N1A C10A 90.3(2)
N2A Fe1A N1A C10A -154.2(2)
N4A Fe1A N1A C10A -10.7(2)
N3A Fe1A N1A C10A -106.2(12)
O1A Fe1A N1A C1A -150.5(3)
N2A Fe1A N1A C1A -35.0(3)
N4A Fe1A N1A C1A 108.5(3)
N3A Fe1A N1A C1A 13.0(13)
C14A N1A C1A C2A -73.9(4)
C10A N1A C1A C2A 164.8(3)
Fe1A N1A C1A C2A 49.6(4)
N1A C1A C2A C3A -65.2(4)
C1A C2A C3A N2A 72.7(4)
C2A C3A N2A C11A 61.8(4)
C2A C3A N2A C4A -178.5(3)
C2A C3A N2A Fe1A -61.7(4)
O1A Fe1A N2A C3A 118.3(2)
N4A Fe1A N2A C3A -44.9(3)
N3A Fe1A N2A C3A -135.5(2)
N1A Fe1A N2A C3A 40.2(2)
O1A Fe1A N2A C11A -5.4(3)
N4A Fe1A N2A C11A -168.6(3)
N3A Fe1A N2A C11A 100.8(3)
N1A Fe1A N2A C11A -83.5(3)
O1A Fe1A N2A C4A -122.8(2)
N4A Fe1A N2A C4A 74.0(3)
N3A Fe1A N2A C4A -16.6(2)
N1A Fe1A N2A C4A 159.1(2)
C3A N2A C4A C5A 165.0(3)
C11A N2A C4A C5A -74.9(4)
Fe1A N2A C4A C5A 42.6(3)
N2A C4A C5A N3A -57.5(4)
C4A C5A N3A C12A 156.6(3)
C4A C5A N3A C6A -83.2(4)
C4A C5A N3A Fe1A 38.8(3)
O1A Fe1A N3A C5A 103.1(2)
N2A Fe1A N3A C5A -11.7(2)
N4A Fe1A N3A C5A -155.0(2)
N1A Fe1A N3A C5A -60.0(13)
O1A Fe1A N3A C12A -14.3(3)
N2A Fe1A N3A C12A -129.1(3)
N4A Fe1A N3A C12A 87.6(3)
N1A Fe1A N3A C12A -177.4(11)
O1A Fe1A N3A C6A -137.5(2)
N2A Fe1A N3A C6A 107.7(3)
N4A Fe1A N3A C6A -35.6(3)
N1A Fe1A N3A C6A 59.4(13)
C5A N3A C6A C7A 170.1(3)
C12A N3A C6A C7A -70.1(5)
Fe1A N3A C6A C7A 53.1(4)
N3A C6A C7A C8A -70.0(5)
C6A C7A C8A N4A 71.2(4)
C7A C8A N4A C9A -171.2(3)
C7A C8A N4A C13A 68.7(4)
C7A C8A N4A Fe1A -56.2(4)
O1A Fe1A N4A C9A -95.2(2)
N2A Fe1A N4A C9A 69.4(3)
N3A Fe1A N4A C9A 156.3(2)
N1A Fe1A N4A C9A -18.0(2)
O1A Fe1A N4A C13A 22.6(3)
N2A Fe1A N4A C13A -172.8(3)
N3A Fe1A N4A C13A -85.9(3)
N1A Fe1A N4A C13A 99.8(3)
O1A Fe1A N4A C8A 146.0(3)
N2A Fe1A N4A C8A -49.4(4)
N3A Fe1A N4A C8A 37.5(3)
N1A Fe1A N4A C8A -136.8(3)
C13A N4A C9A C10A -74.0(4)
C8A N4A C9A C10A 166.4(3)
Fe1A N4A C9A C10A 45.0(3)
C14A N1A C10A C9A 151.6(3)
C1A N1A C10A C9A -85.4(4)
Fe1A N1A C10A C9A 38.5(3)
N4A C9A C10A N1A -60.7(4)
C10A N1A C14A C15A -81.4(3)
C1A N1A C14A C15A 157.2(3)
Fe1A N1A C14A C15A 28.7(3)
N1A C14A C15A O1A -19.2(4)
N1A C14A C15A N5A 161.5(3)
N5A C15A O1A Fe1A 176.0(2)
C14A C15A O1A Fe1A -3.3(4)
N2A Fe1A O1A C15A -70.9(3)
N4A Fe1A O1A C15A 99.1(3)
N3A Fe1A O1A C15A -162.3(2)
N1A Fe1A O1A C15A 16.0(2)
O1A C15A N5A C17A 4.4(5)
C14A C15A N5A C17A -176.3(3)
O1A C15A N5A C16A -175.0(3)
C14A C15A N5A C16A 4.3(5)
O1B Fe1B N1B C1B -150.9(3)
N4B Fe1B N1B C1B 109.3(2)
N2B Fe1B N1B C1B -34.3(2)
N3B Fe1B N1B C1B 18.6(12)
O1B Fe1B N1B C14B -25.1(2)
N4B Fe1B N1B C14B -125.0(2)
N2B Fe1B N1B C14B 91.5(2)
N3B Fe1B N1B C14B 144.4(10)
O1B Fe1B N1B C10B 89.0(2)
N4B Fe1B N1B C10B -10.8(2)
N2B Fe1B N1B C10B -154.4(2)
N3B Fe1B N1B C10B -101.4(10)
C14B N1B C1B C2B -74.6(4)
C10B N1B C1B C2B 165.5(3)
Fe1B N1B C1B C2B 48.8(4)
N1B C1B C2B C3B -64.3(4)
C1B C2B C3B N2B 71.8(4)
C2B C3B N2B C4B -177.4(3)
C2B C3B N2B C11B 62.8(4)
C2B C3B N2B Fe1B -60.6(3)
O1B Fe1B N2B C4B -123.4(2)
N4B Fe1B N2B C4B 73.3(3)
N3B Fe1B N2B C4B -16.9(2)
N1B Fe1B N2B C4B 158.3(2)
O1B Fe1B N2B C3B 117.1(2)
N4B Fe1B N2B C3B -46.1(3)
N3B Fe1B N2B C3B -136.3(2)
N1B Fe1B N2B C3B 38.8(2)
O1B Fe1B N2B C11B -5.9(3)
N4B Fe1B N2B C11B -169.1(2)
N3B Fe1B N2B C11B 100.7(2)
N1B Fe1B N2B C11B -84.1(2)
C3B N2B C4B C5B 165.9(3)
C11B N2B C4B C5B -74.6(4)
Fe1B N2B C4B C5B 43.3(3)
N2B C4B C5B N3B -57.7(4)
C4B C5B N3B C6B -83.8(4)
C4B C5B N3B C12B 156.4(3)
C4B C5B N3B Fe1B 38.5(3)
O1B Fe1B N3B C6B -136.6(2)
N4B Fe1B N3B C6B -35.9(2)
N2B Fe1B N3B C6B 107.4(2)
N1B Fe1B N3B C6B 54.2(11)
O1B Fe1B N3B C12B -12.1(3)
N4B Fe1B N3B C12B 88.5(3)
N2B Fe1B N3B C12B -128.1(3)
N1B Fe1B N3B C12B 179(49)
O1B Fe1B N3B C5B 104.6(2)
N4B Fe1B N3B C5B -154.8(2)
N2B Fe1B N3B C5B -11.4(2)
N1B Fe1B N3B C5B -64.6(11)
C12B N3B C6B C7B -71.3(4)
C5B N3B C6B C7B 170.0(3)
Fe1B N3B C6B C7B 53.1(4)
N3B C6B C7B C8B -69.7(5)
C6B C7B C8B N4B 72.4(4)
C7B C8B N4B C13B 68.8(4)
C7B C8B N4B C9B -172.3(3)
C7B C8B N4B Fe1B -58.3(4)
O1B Fe1B N4B C13B 22.2(3)
N2B Fe1B N4B C13B -172.9(2)
N3B Fe1B N4B C13B -86.2(3)
N1B Fe1B N4B C13B 99.8(3)
O1B Fe1B N4B C9B -95.7(2)
N2B Fe1B N4B C9B 69.2(3)
N3B Fe1B N4B C9B 155.9(2)
N1B Fe1B N4B C9B -18.1(2)
O1B Fe1B N4B C8B 146.8(3)
N2B Fe1B N4B C8B -48.4(3)
N3B Fe1B N4B C8B 38.3(3)
N1B Fe1B N4B C8B -135.6(3)
C13B N4B C9B C10B -75.4(4)
C8B N4B C9B C10B 165.8(3)
Fe1B N4B C9B C10B 45.5(3)
C1B N1B C10B C9B -86.8(4)
C14B N1B C10B C9B 151.6(3)
Fe1B N1B C10B C9B 38.8(3)
N4B C9B C10B N1B -60.8(4)
C1B N1B C14B C15B 159.0(3)
C10B N1B C14B C15B -80.6(3)
Fe1B N1B C14B C15B 29.8(3)
N1B C14B C15B O1B -20.3(4)
N1B C14B C15B N5B 160.5(3)
N5B C15B O1B Fe1B 176.6(2)
C14B C15B O1B Fe1B -2.6(4)
N4B Fe1B O1B C15B 99.5(3)
N2B Fe1B O1B C15B -70.6(3)
N3B Fe1B O1B C15B -162.7(2)
N1B Fe1B O1B C15B 16.2(3)
O1B C15B N5B C17B 5.7(5)
C14B C15B N5B C17B -175.1(3)
O1B C15B N5B C16B -175.3(3)
C14B C15B N5B C16B 3.9(5)
O1 S1 C1 F3 -64.1(5)
O3 S1 C1 F3 178.0(4)
O2 S1 C1 F3 56.3(5)
O1 S1 C1 F2 59.1(5)
O3 S1 C1 F2 -58.7(5)
O2 S1 C1 F2 179.5(4)
O1 S1 C1 F1 175.3(4)
O3 S1 C1 F1 57.5(4)
O2 S1 C1 F1 -64.3(4)
O5 S2 C2 F4 -61.5(3)
O4 S2 C2 F4 177.8(3)
O6 S2 C2 F4 58.1(3)
O5 S2 C2 F5 178.8(3)
O4 S2 C2 F5 58.1(3)
O6 S2 C2 F5 -61.5(3)
O5 S2 C2 F6 59.1(3)
O4 S2 C2 F6 -61.6(3)
O6 S2 C2 F6 178.7(3)
O7 S3 C3 F9 55.1(4)
O9 S3 C3 F9 177.3(4)
O8 S3 C3 F9 -64.0(4)
O7 S3 C3 F7 177.8(4)
O9 S3 C3 F7 -60.1(4)
O8 S3 C3 F7 58.6(4)
O7 S3 C3 F8 -63.0(4)
O9 S3 C3 F8 59.2(4)
O8 S3 C3 F8 177.9(4)
O11 S4 C4 F11 -179.4(3)
O12 S4 C4 F11 -59.8(3)
O10 S4 C4 F11 59.9(3)
O11 S4 C4 F12 59.4(3)
O12 S4 C4 F12 179.1(3)
O10 S4 C4 F12 -61.3(3)
O11 S4 C4 F10 -59.7(3)
O12 S4 C4 F10 59.9(3)
O10 S4 C4 F10 179.5(3)
